data_7022832
loop_
_publ_author_name
'Kissel, Alexander A.'
'Lyubov, Dmitry M.'
'Mahrova, Tatyana V.'
'Fukin, Georgy K.'
'Cherkasov, Anton V.'
'Glukhova, Tatyana A.'
'Cui, Dongmei'
'Trifonov, Alexander A.'

_publ_section_title
;
 Rare-earth dichloro and bis(alkyl) complexes supported by bulky
 amido-imino ligand. Synthesis, structure, reactivity and catalytic
 activity in isoprene polymerization.
;
_journal_issue 25
_journal_name_full 'Dalton transactions (Cambridge, England : 2003)'
_journal_page_first 9211
_journal_page_last 9225
_journal_paper_doi 10.1039/c3dt33108c
_journal_volume 42
_journal_year 2013
_chemical_formula_sum 'C36 H55 Cl2 N2 O2 Y'
_chemical_formula_weight 707.63
_chemical_name_systematic
;
?
;
_space_group_IT_number 4
_symmetry_cell_setting monoclinic
_symmetry_space_group_name_Hall 'P 2yb'
_symmetry_space_group_name_H-M 'P 1 21 1'
_atom_sites_solution_hydrogens geom
_atom_sites_solution_primary direct
_atom_sites_solution_secondary difmap
_audit_creation_method SHELXL-97
_cell_angle_alpha 90.00
_cell_angle_beta 90.2480(10)
_cell_angle_gamma 90.00
_cell_formula_units_Z 4
_cell_length_a 13.6998(7)
_cell_length_b 17.3673(9)
_cell_length_c 15.5199(8)
_cell_measurement_reflns_used 950
_cell_measurement_temperature 100(2)
_cell_measurement_theta_max 30
_cell_measurement_theta_min 2
_cell_volume 3692.6(3)
_computing_cell_refinement 'Bruker SMART'
_computing_data_collection 'Bruker SMART'
_computing_data_reduction 'Bruker SHELXTL'
_computing_molecular_graphics 'Bruker SHELXTL'
_computing_publication_material 'Bruker SHELXTL'
_computing_structure_refinement 'SHELXL-97 (Sheldrick, 1997)'
_computing_structure_solution 'SHELXS-97 (Sheldrick, 1990)'
_diffrn_ambient_temperature 100(2)
_diffrn_measured_fraction_theta_full 0.996
_diffrn_measured_fraction_theta_max 0.996
_diffrn_measurement_device_type 'CCD area detector'
_diffrn_measurement_method 'phi and omega scans'
_diffrn_radiation_monochromator graphite
_diffrn_radiation_source 'fine-focus sealed tube'
_diffrn_radiation_type MoK\a
_diffrn_radiation_wavelength 0.71073
_diffrn_reflns_av_R_equivalents 0.0356
_diffrn_reflns_av_sigmaI/netI 0.1266
_diffrn_reflns_limit_h_max 12
_diffrn_reflns_limit_h_min -17
_diffrn_reflns_limit_k_max 22
_diffrn_reflns_limit_k_min -21
_diffrn_reflns_limit_l_max 19
_diffrn_reflns_limit_l_min -19
_diffrn_reflns_number 23765
_diffrn_reflns_theta_full 27.00
_diffrn_reflns_theta_max 27.00
_diffrn_reflns_theta_min 1.17
_exptl_absorpt_coefficient_mu 1.756
_exptl_absorpt_correction_T_max 0.8170
_exptl_absorpt_correction_T_min 0.6034
_exptl_absorpt_correction_type multi-scan
_exptl_absorpt_process_details 'SADABS (Sheldrick, 1998)'
_exptl_crystal_colour yellow
_exptl_crystal_density_diffrn 1.273
_exptl_crystal_density_method 'not measured'
_exptl_crystal_description prism
_exptl_crystal_F_000 1496
_exptl_crystal_size_max 0.32
_exptl_crystal_size_mid 0.22
_exptl_crystal_size_min 0.12
_refine_diff_density_max 0.708
_refine_diff_density_min -0.425
_refine_diff_density_rms 0.071
_refine_ls_abs_structure_details 'Flack H D (1983), Acta Cryst. A39, 876-881'
_refine_ls_abs_structure_Flack -0.133(7)
_refine_ls_extinction_method none
_refine_ls_goodness_of_fit_ref 0.923
_refine_ls_hydrogen_treatment constr
_refine_ls_matrix_type full
_refine_ls_number_parameters 786
_refine_ls_number_reflns 15419
_refine_ls_number_restraints 7
_refine_ls_restrained_S_all 0.924
_refine_ls_R_factor_all 0.0750
_refine_ls_R_factor_gt 0.0513
_refine_ls_shift/su_max 0.001
_refine_ls_shift/su_mean 0.000
_refine_ls_structure_factor_coef Fsqd
_refine_ls_weighting_details 'calc w=1/[\s^2^(Fo^2^)+(0.0000P)^2^+0.0000P] where P=(Fo^2^+2Fc^2^)/3'
_refine_ls_weighting_scheme calc
_refine_ls_wR_factor_gt 0.1150
_refine_ls_wR_factor_ref 0.1250
_reflns_number_gt 11898
_reflns_number_total 15419
_reflns_threshold_expression >2sigma(I)
_cod_data_source_file c3dt33108c.txt
_cod_data_source_block ydadcl1m
_cod_depositor_comments
;
The following automatic conversions were performed:

'_symmetry_cell_setting' value 'Monoclinic' changed to 'monoclinic'
according to /home/saulius/struct/CIF-dictionaries/cif_core.dic
dictionary named 'cif_core.dic' version 2.4.2 from 2011-04-26.

Automatic conversion script
Id: cif_fix_values 1891 2012-01-12 08:04:46Z andrius 
;
_cod_original_sg_symbol_H-M P2(1)
_cod_database_code 7022832

loop_
_symmetry_equiv_pos_as_xyz
'x, y, z'
'-x, y+1/2, -z'

loop_
_atom_site_label
_atom_site_type_symbol
_atom_site_fract_x
_atom_site_fract_y
_atom_site_fract_z
_atom_site_U_iso_or_equiv
_atom_site_adp_type
_atom_site_occupancy
_atom_site_symmetry_multiplicity
_atom_site_calc_flag
_atom_site_refinement_flags
_atom_site_disorder_assembly
_atom_site_disorder_group
Y1A Y -0.27362(2) 0.00268(3) -0.06460(2) 0.01991(8) Uani 1 1 d . . .
Cl1A Cl -0.38697(8) -0.03278(8) 0.06158(7) 0.0336(3) Uani 1 1 d . . .
Cl2A Cl -0.22151(8) 0.09468(7) -0.18531(7) 0.0286(3) Uani 1 1 d . . .
N1A N -0.1295(2) -0.0547(2) -0.0253(2) 0.0194(8) Uani 1 1 d . . .
N2A N -0.2474(3) -0.1216(2) -0.1356(2) 0.0200(8) Uani 1 1 d . . .
C1A C -0.0905(3) -0.1146(3) -0.0708(3) 0.0230(10) Uani 1 1 d . . .
C2A C 0.0013(3) -0.1454(3) -0.0612(3) 0.0328(13) Uani 1 1 d . . .
H2AA H 0.0449 -0.1248 -0.0194 0.039 Uiso 1 1 calc R . .
H2AB H 0.0211 -0.1873 -0.0964 0.039 Uiso 1 1 calc R . .
C3A C -0.1602(3) -0.1504(3) -0.1333(3) 0.0239(11) Uani 1 1 d . . .
C4A C -0.1284(4) -0.2155(3) -0.1889(3) 0.0371(13) Uani 1 1 d . . .
H4AA H -0.1854 -0.2382 -0.2175 0.056 Uiso 1 1 calc R . .
H4AB H -0.0960 -0.2547 -0.1534 0.056 Uiso 1 1 calc R . .
H4AC H -0.0827 -0.1965 -0.2325 0.056 Uiso 1 1 calc R . .
C5A C -0.0676(3) -0.0254(3) 0.0444(3) 0.0250(11) Uani 1 1 d . . .
C6A C -0.0869(3) -0.0524(3) 0.1295(3) 0.0297(12) Uani 1 1 d . . .
C7A C -0.0300(4) -0.0203(3) 0.1955(3) 0.0388(15) Uani 1 1 d . . .
H7AA H -0.0401 -0.0374 0.2530 0.047 Uiso 1 1 calc R . .
C8A C 0.0395(4) 0.0346(4) 0.1806(3) 0.0446(16) Uani 1 1 d . . .
H8AA H 0.0759 0.0558 0.2271 0.053 Uiso 1 1 calc R . .
C9A C 0.0559(4) 0.0587(3) 0.0976(3) 0.0389(14) Uani 1 1 d . . .
H9AA H 0.1046 0.0965 0.0875 0.047 Uiso 1 1 calc R . .
C10A C 0.0034(3) 0.0294(3) 0.0274(3) 0.0254(11) Uani 1 1 d . . .
C11A C -0.1623(4) -0.1135(3) 0.1476(3) 0.0323(12) Uani 1 1 d . . .
H11A H -0.2093 -0.1140 0.0981 0.039 Uiso 1 1 calc R . .
C12A C -0.1147(5) -0.1931(4) 0.1522(4) 0.0537(17) Uani 1 1 d . . .
H12A H -0.0731 -0.2007 0.1017 0.081 Uiso 1 1 calc R . .
H12B H -0.1656 -0.2328 0.1530 0.081 Uiso 1 1 calc R . .
H12C H -0.0751 -0.1969 0.2047 0.081 Uiso 1 1 calc R . .
C13A C -0.2201(4) -0.0986(4) 0.2285(3) 0.0459(15) Uani 1 1 d . . .
H13A H -0.2577 -0.0509 0.2218 0.069 Uiso 1 1 calc R . .
H13B H -0.1754 -0.0936 0.2776 0.069 Uiso 1 1 calc R . .
H13C H -0.2649 -0.1417 0.2387 0.069 Uiso 1 1 calc R . .
C14A C 0.0283(3) 0.0563(3) -0.0631(3) 0.0329(12) Uani 1 1 d . . .
H14A H -0.0149 0.0279 -0.1043 0.039 Uiso 1 1 calc R . .
C15A C 0.1336(4) 0.0386(4) -0.0866(3) 0.0424(15) Uani 1 1 d . . .
H15A H 0.1434 -0.0173 -0.0871 0.064 Uiso 1 1 calc R . .
H15B H 0.1774 0.0620 -0.0440 0.064 Uiso 1 1 calc R . .
H15C H 0.1477 0.0596 -0.1438 0.064 Uiso 1 1 calc R . .
C16A C 0.0070(4) 0.1419(4) -0.0728(4) 0.0481(17) Uani 1 1 d . . .
H16A H -0.0616 0.1518 -0.0590 0.072 Uiso 1 1 calc R . .
H16B H 0.0199 0.1578 -0.1323 0.072 Uiso 1 1 calc R . .
H16C H 0.0490 0.1712 -0.0335 0.072 Uiso 1 1 calc R . .
C17A C -0.3229(3) -0.1602(3) -0.1864(3) 0.0223(10) Uani 1 1 d . . .
C18A C -0.3843(3) -0.2110(3) -0.1431(3) 0.0238(11) Uani 1 1 d . . .
C19A C -0.4594(3) -0.2451(3) -0.1905(3) 0.0315(12) Uani 1 1 d . . .
H19A H -0.5002 -0.2819 -0.1633 0.038 Uiso 1 1 calc R . .
C20A C -0.4758(4) -0.2268(3) -0.2752(3) 0.0370(14) Uani 1 1 d . . .
H20A H -0.5293 -0.2489 -0.3055 0.044 Uiso 1 1 calc R . .
C21A C -0.4139(3) -0.1760(3) -0.3160(3) 0.0360(13) Uani 1 1 d . . .
H21A H -0.4250 -0.1637 -0.3749 0.043 Uiso 1 1 calc R . .
C22A C -0.3357(3) -0.1424(3) -0.2729(3) 0.0273(11) Uani 1 1 d . . .
C23A C -0.3680(3) -0.2315(3) -0.0481(3) 0.0291(12) Uani 1 1 d . . .
H23A H -0.3430 -0.1841 -0.0188 0.035 Uiso 1 1 calc R . .
C24A C -0.2929(4) -0.2942(4) -0.0340(4) 0.0518(17) Uani 1 1 d . . .
H24A H -0.2299 -0.2775 -0.0570 0.078 Uiso 1 1 calc R . .
H24B H -0.3139 -0.3412 -0.0637 0.078 Uiso 1 1 calc R . .
H24C H -0.2863 -0.3045 0.0278 0.078 Uiso 1 1 calc R . .
C25A C -0.4641(4) -0.2540(4) -0.0034(4) 0.0452(15) Uani 1 1 d . . .
H25A H -0.5121 -0.2127 -0.0112 0.068 Uiso 1 1 calc R . .
H25B H -0.4520 -0.2618 0.0583 0.068 Uiso 1 1 calc R . .
H25C H -0.4893 -0.3017 -0.0288 0.068 Uiso 1 1 calc R . .
C26A C -0.2668(4) -0.0884(3) -0.3228(3) 0.0320(12) Uani 1 1 d U . .
H26A H -0.2169 -0.0682 -0.2814 0.038 Uiso 1 1 calc R . .
C27A C -0.2128(5) -0.1325(4) -0.3941(3) 0.0558(12) Uani 1 1 d U . .
H27A H -0.1809 -0.1780 -0.3693 0.084 Uiso 1 1 calc R . .
H27B H -0.1635 -0.0990 -0.4200 0.084 Uiso 1 1 calc R . .
H27C H -0.2596 -0.1488 -0.4384 0.084 Uiso 1 1 calc R . .
C28A C -0.3206(4) -0.0204(4) -0.3610(3) 0.0589(13) Uani 1 1 d . . .
H28A H -0.3512 0.0093 -0.3148 0.088 Uiso 1 1 calc R . .
H28B H -0.3709 -0.0389 -0.4010 0.088 Uiso 1 1 calc R . .
H28C H -0.2744 0.0125 -0.3921 0.088 Uiso 1 1 calc R . .
O1SA O -0.2493(2) 0.11534(19) 0.02092(19) 0.0326(9) Uani 1 1 d . B .
C1SA C -0.2316(5) 0.1121(3) 0.1137(3) 0.0473(16) Uani 1 1 d D . .
H1SA H -0.1825 0.0723 0.1281 0.057 Uiso 1 1 calc R A 1
H1SD H -0.2926 0.1010 0.1453 0.057 Uiso 1 1 calc R A 1
C2SA C -0.1944(6) 0.1904(4) 0.1348(5) 0.034(2) Uani 0.582(10) 1 d PD B 1
H2SA H -0.1236 0.1944 0.1234 0.041 Uiso 0.582(10) 1 calc PR B 1
H2SD H -0.2065 0.2033 0.1960 0.041 Uiso 0.582(10) 1 calc PR B 1
C2SQ C -0.2658(10) 0.1866(4) 0.1492(5) 0.046(4) Uani 0.418(10) 1 d PD B 2
H2SE H -0.2262 0.2020 0.1999 0.055 Uiso 0.418(10) 1 calc PR B 2
H2SF H -0.3352 0.1835 0.1664 0.055 Uiso 0.418(10) 1 calc PR B 2
C3SA C -0.2523(4) 0.2430(3) 0.0752(3) 0.0392(13) Uani 1 1 d D . .
H3SA H -0.3170 0.2555 0.0998 0.047 Uiso 1 1 calc R B 1
H3SB H -0.2166 0.2915 0.0638 0.047 Uiso 1 1 calc R B 1
C4SA C -0.2624(4) 0.1952(3) -0.0057(3) 0.0341(13) Uani 1 1 d . B .
H4SA H -0.3276 0.2026 -0.0320 0.041 Uiso 1 1 calc R . .
H4SB H -0.2121 0.2100 -0.0482 0.041 Uiso 1 1 calc R . .
O2SA O -0.42642(18) 0.0099(2) -0.14010(17) 0.0276(7) Uani 1 1 d . . .
C5SA C -0.4639(4) 0.0842(3) -0.1684(3) 0.0371(13) Uani 1 1 d . . .
H5SA H -0.4325 0.1004 -0.2228 0.044 Uiso 1 1 calc R . .
H5SB H -0.4520 0.1242 -0.1240 0.044 Uiso 1 1 calc R . .
C6SA C -0.5736(4) 0.0712(4) -0.1818(3) 0.0424(15) Uani 1 1 d . . .
H6SA H -0.6114 0.1178 -0.1669 0.051 Uiso 1 1 calc R . .
H6SB H -0.5882 0.0565 -0.2421 0.051 Uiso 1 1 calc R . .
C7SA C -0.5958(3) 0.0060(4) -0.1207(3) 0.0379(12) Uani 1 1 d . . .
H7SA H -0.6014 0.0245 -0.0606 0.046 Uiso 1 1 calc R . .
H7SB H -0.6566 -0.0212 -0.1373 0.046 Uiso 1 1 calc R . .
C8SA C -0.5080(3) -0.0444(3) -0.1320(3) 0.0349(13) Uani 1 1 d . . .
H8SA H -0.4987 -0.0785 -0.0815 0.042 Uiso 1 1 calc R . .
H8SB H -0.5144 -0.0765 -0.1845 0.042 Uiso 1 1 calc R . .
Y1B Y -0.71669(2) 0.00280(3) -0.55733(2) 0.02092(9) Uani 1 1 d . . .
Cl1B Cl -0.76607(9) 0.09929(7) -0.67487(7) 0.0311(3) Uani 1 1 d . . .
Cl2B Cl -0.60370(9) -0.02665(9) -0.42712(8) 0.0424(4) Uani 1 1 d . . .
N1B N -0.8603(3) -0.0579(2) -0.5248(2) 0.0235(9) Uani 1 1 d . . .
N2B N -0.7410(2) -0.1151(2) -0.6402(2) 0.0191(8) Uani 1 1 d . . .
C1B C -0.8992(3) -0.1150(3) -0.5754(3) 0.0245(11) Uani 1 1 d . . .
C2B C -0.9900(3) -0.1446(3) -0.5694(3) 0.0351(14) Uani 1 1 d . . .
H2BA H -1.0337 -0.1257 -0.5270 0.042 Uiso 1 1 calc R . .
H2BB H -1.0102 -0.1843 -0.6076 0.042 Uiso 1 1 calc R . .
C3B C -0.8281(3) -0.1471(3) -0.6391(3) 0.0233(11) Uani 1 1 d . . .
C4B C -0.8574(4) -0.2119(3) -0.6936(3) 0.0388(14) Uani 1 1 d . . .
H4BA H -0.8005 -0.2312 -0.7250 0.058 Uiso 1 1 calc R . .
H4BB H -0.9073 -0.1948 -0.7349 0.058 Uiso 1 1 calc R . .
H4BC H -0.8842 -0.2530 -0.6576 0.058 Uiso 1 1 calc R . .
C5B C -0.9214(3) -0.0327(3) -0.4532(3) 0.0259(11) Uani 1 1 d . . .
C6B C -0.9928(3) 0.0219(3) -0.4656(3) 0.0309(13) Uani 1 1 d . . .
C7B C -1.0465(4) 0.0468(3) -0.3933(3) 0.0414(15) Uani 1 1 d . . .
H7BA H -1.0966 0.0842 -0.4004 0.050 Uiso 1 1 calc R . .
C8B C -1.0271(4) 0.0174(4) -0.3125(3) 0.0459(17) Uani 1 1 d . . .
H8BA H -1.0627 0.0352 -0.2641 0.055 Uiso 1 1 calc R . .
C9B C -0.9563(4) -0.0374(4) -0.3025(3) 0.0412(14) Uani 1 1 d . . .
H9BA H -0.9448 -0.0583 -0.2468 0.049 Uiso 1 1 calc R . .
C10B C -0.9008(4) -0.0636(3) -0.3706(3) 0.0345(13) Uani 1 1 d . . .
C11B C -1.0155(3) 0.0567(3) -0.5543(3) 0.0372(14) Uani 1 1 d . . .
H11B H -0.9737 0.0299 -0.5976 0.045 Uiso 1 1 calc R . .
C12B C -1.1219(3) 0.0442(4) -0.5806(3) 0.0503(17) Uani 1 1 d . . .
H12D H -1.1353 -0.0111 -0.5843 0.076 Uiso 1 1 calc R . .
H12E H -1.1339 0.0682 -0.6368 0.076 Uiso 1 1 calc R . .
H12F H -1.1648 0.0676 -0.5375 0.076 Uiso 1 1 calc R . .
C13B C -0.9906(5) 0.1428(4) -0.5577(4) 0.058(2) Uani 1 1 d . . .
H13D H -0.9216 0.1502 -0.5429 0.087 Uiso 1 1 calc R . .
H13E H -1.0313 0.1708 -0.5165 0.087 Uiso 1 1 calc R . .
H13F H -1.0030 0.1625 -0.6160 0.087 Uiso 1 1 calc R . .
C14B C -0.8240(4) -0.1255(3) -0.3572(3) 0.0352(13) Uani 1 1 d . . .
H14B H -0.7760 -0.1205 -0.4053 0.042 Uiso 1 1 calc R . .
C15B C -0.8680(5) -0.2061(4) -0.3632(4) 0.0567(18) Uani 1 1 d . . .
H15D H -0.9038 -0.2114 -0.4177 0.085 Uiso 1 1 calc R . .
H15E H -0.9127 -0.2143 -0.3149 0.085 Uiso 1 1 calc R . .
H15F H -0.8156 -0.2445 -0.3608 0.085 Uiso 1 1 calc R . .
C16B C -0.7661(4) -0.1161(3) -0.2716(3) 0.0423(15) Uani 1 1 d . . .
H16D H -0.7475 -0.0620 -0.2642 0.063 Uiso 1 1 calc R . .
H16E H -0.7073 -0.1481 -0.2734 0.063 Uiso 1 1 calc R . .
H16F H -0.8071 -0.1322 -0.2233 0.063 Uiso 1 1 calc R . .
C17B C -0.6650(3) -0.1522(3) -0.6882(3) 0.0200(10) Uani 1 1 d . . .
C18B C -0.6412(3) -0.1252(3) -0.7703(3) 0.0283(11) Uani 1 1 d . . .
C19B C -0.5574(4) -0.1558(3) -0.8088(3) 0.0348(13) Uani 1 1 d . . .
H19B H -0.5372 -0.1379 -0.8637 0.042 Uiso 1 1 calc R . .
C20B C -0.5040(3) -0.2120(3) -0.7667(3) 0.0355(13) Uani 1 1 d . . .
H20B H -0.4461 -0.2311 -0.7926 0.043 Uiso 1 1 calc R . .
C21B C -0.5318(3) -0.2405(3) -0.6900(3) 0.0297(12) Uani 1 1 d . . .
H21B H -0.4958 -0.2815 -0.6644 0.036 Uiso 1 1 calc R . .
C22B C -0.6129(3) -0.2104(3) -0.6476(3) 0.0247(11) Uani 1 1 d . . .
C23B C -0.7054(4) -0.0694(3) -0.8199(3) 0.0320(12) Uani 1 1 d . . .
H23B H -0.7551 -0.0481 -0.7793 0.038 Uiso 1 1 calc R . .
C24B C -0.7588(5) -0.1102(4) -0.8922(4) 0.0580(18) Uani 1 1 d . . .
H24D H -0.8056 -0.0747 -0.9189 0.087 Uiso 1 1 calc R . .
H24E H -0.7937 -0.1548 -0.8690 0.087 Uiso 1 1 calc R . .
H24F H -0.7117 -0.1274 -0.9354 0.087 Uiso 1 1 calc R . .
C25B C -0.6490(4) -0.0035(4) -0.8566(3) 0.0504(15) Uani 1 1 d . . .
H25D H -0.6937 0.0314 -0.8868 0.076 Uiso 1 1 calc R . .
H25E H -0.6003 -0.0231 -0.8971 0.076 Uiso 1 1 calc R . .
H25F H -0.6161 0.0243 -0.8099 0.076 Uiso 1 1 calc R . .
C26B C -0.6451(4) -0.2446(3) -0.5620(3) 0.0360(13) Uani 1 1 d . . .
H26B H -0.7054 -0.2167 -0.5438 0.043 Uiso 1 1 calc R . .
C27B C -0.6711(5) -0.3299(4) -0.5705(4) 0.0558(12) Uani 1 1 d . . .
H27D H -0.7061 -0.3467 -0.5189 0.084 Uiso 1 1 calc R . .
H27E H -0.6112 -0.3602 -0.5767 0.084 Uiso 1 1 calc R . .
H27F H -0.7127 -0.3374 -0.6213 0.084 Uiso 1 1 calc R . .
C28B C -0.5729(5) -0.2376(4) -0.4913(4) 0.0589(13) Uani 1 1 d . . .
H28D H -0.5628 -0.1831 -0.4776 0.088 Uiso 1 1 calc R . .
H28E H -0.5108 -0.2605 -0.5092 0.088 Uiso 1 1 calc R . .
H28F H -0.5971 -0.2645 -0.4402 0.088 Uiso 1 1 calc R . .
O1SB O -0.7519(2) 0.11133(19) -0.46663(19) 0.0311(8) Uani 1 1 d . . .
C1SB C -0.7795(5) 0.1094(3) -0.3754(3) 0.0502(12) Uani 1 1 d D . .
H1SB H -0.7472 0.0658 -0.3457 0.060 Uiso 1 1 calc R . .
H1SC H -0.8511 0.1036 -0.3695 0.060 Uiso 1 1 calc R . .
C2SB C -0.7465(5) 0.1841(3) -0.3380(3) 0.0502(12) Uani 1 1 d D . .
H2SB H -0.6809 0.1791 -0.3116 0.060 Uiso 1 1 calc R . .
H2SC H -0.7928 0.2026 -0.2937 0.060 Uiso 1 1 calc R . .
C3SB C -0.7442(5) 0.2381(3) -0.4139(3) 0.0446(15) Uani 1 1 d D . .
H3SC H -0.8095 0.2605 -0.4251 0.054 Uiso 1 1 calc R . .
H3SD H -0.6969 0.2804 -0.4043 0.054 Uiso 1 1 calc R . .
C4SB C -0.7130(5) 0.1876(3) -0.4869(4) 0.0550(17) Uani 1 1 d D . .
H4SC H -0.7400 0.2066 -0.5422 0.066 Uiso 1 1 calc R . .
H4SD H -0.6409 0.1861 -0.4910 0.066 Uiso 1 1 calc R . .
O2SB O -0.56120(19) 0.0097(2) -0.62687(19) 0.0311(8) Uani 1 1 d . . .
C5SB C -0.5225(4) 0.0844(3) -0.6524(4) 0.0455(15) Uani 1 1 d . . .
H5SC H -0.5271 0.1219 -0.6045 0.055 Uiso 1 1 calc R . .
H5SD H -0.5584 0.1050 -0.7029 0.055 Uiso 1 1 calc R . .
C6SB C -0.4149(4) 0.0681(4) -0.6752(4) 0.0462(16) Uani 1 1 d . . .
H6SC H -0.4081 0.0515 -0.7359 0.055 Uiso 1 1 calc R . .
H6SD H -0.3734 0.1139 -0.6651 0.055 Uiso 1 1 calc R . .
C7SB C -0.3894(3) 0.0038(4) -0.6137(3) 0.0402(12) Uani 1 1 d . . .
H7SC H -0.3318 -0.0255 -0.6337 0.048 Uiso 1 1 calc R . .
H7SD H -0.3765 0.0237 -0.5549 0.048 Uiso 1 1 calc R . .
C8SB C -0.4799(3) -0.0447(3) -0.6161(3) 0.0362(13) Uani 1 1 d . . .
H8SC H -0.4777 -0.0814 -0.6649 0.043 Uiso 1 1 calc R . .
H8SD H -0.4869 -0.0741 -0.5619 0.043 Uiso 1 1 calc R . .

loop_
_atom_site_aniso_label
_atom_site_aniso_U_11
_atom_site_aniso_U_22
_atom_site_aniso_U_33
_atom_site_aniso_U_23
_atom_site_aniso_U_13
_atom_site_aniso_U_12
Y1A 0.01847(16) 0.01786(19) 0.02341(17) 0.0000(2) 0.00186(14) 0.0012(2)
Cl1A 0.0273(5) 0.0403(7) 0.0333(6) 0.0025(5) 0.0105(5) -0.0042(5)
Cl2A 0.0299(6) 0.0252(6) 0.0307(5) 0.0058(5) 0.0078(4) 0.0005(5)
N1A 0.0175(17) 0.020(2) 0.0209(17) -0.0031(15) 0.0010(13) 0.0011(14)
N2A 0.0238(18) 0.0153(19) 0.0209(17) -0.0005(15) 0.0023(14) -0.0018(15)
C1A 0.016(2) 0.023(2) 0.029(2) -0.0027(19) 0.0001(17) -0.0027(18)
C2A 0.029(3) 0.028(3) 0.041(3) -0.016(2) -0.001(2) 0.010(2)
C3A 0.020(2) 0.026(3) 0.026(2) -0.0023(19) 0.0028(17) 0.0008(19)
C4A 0.030(3) 0.039(3) 0.042(3) -0.008(2) -0.001(2) 0.004(2)
C5A 0.024(2) 0.023(2) 0.028(2) -0.0054(18) -0.0024(17) 0.0037(18)
C6A 0.025(2) 0.037(3) 0.028(2) -0.003(2) 0.0000(18) 0.007(2)
C7A 0.033(2) 0.055(4) 0.028(2) -0.006(2) -0.007(2) 0.009(2)
C8A 0.027(3) 0.072(4) 0.035(3) -0.020(3) -0.009(2) 0.002(3)
C9A 0.025(3) 0.040(3) 0.052(3) -0.019(3) -0.001(2) -0.003(2)
C10A 0.016(2) 0.025(3) 0.034(2) -0.0055(19) 0.0023(17) 0.0025(17)
C11A 0.034(3) 0.033(3) 0.030(2) 0.006(2) -0.004(2) 0.006(2)
C12A 0.072(4) 0.035(4) 0.054(4) 0.010(3) 0.020(3) 0.010(3)
C13A 0.046(3) 0.054(4) 0.038(3) 0.005(3) 0.012(2) 0.008(3)
C14A 0.027(2) 0.028(3) 0.043(3) -0.006(2) -0.003(2) -0.009(2)
C15A 0.033(3) 0.054(4) 0.040(3) -0.007(3) 0.006(2) -0.014(2)
C16A 0.040(3) 0.036(4) 0.069(4) -0.001(3) 0.002(3) -0.004(3)
C17A 0.022(2) 0.018(2) 0.026(2) -0.0107(18) -0.0003(17) 0.0019(18)
C18A 0.025(2) 0.020(2) 0.026(2) -0.0078(19) 0.0023(18) -0.0008(19)
C19A 0.025(2) 0.030(3) 0.040(3) -0.004(2) 0.000(2) -0.007(2)
C20A 0.026(2) 0.040(3) 0.045(3) -0.006(2) -0.009(2) -0.008(2)
C21A 0.034(3) 0.042(3) 0.032(3) -0.009(2) -0.010(2) -0.007(2)
C22A 0.030(2) 0.029(3) 0.024(2) -0.0049(19) 0.0033(18) -0.002(2)
C23A 0.032(2) 0.024(3) 0.031(2) 0.001(2) 0.0076(19) -0.008(2)
C24A 0.059(4) 0.043(4) 0.053(3) 0.015(3) -0.002(3) 0.017(3)
C25A 0.047(3) 0.047(4) 0.041(3) 0.009(3) 0.006(3) -0.008(3)
C26A 0.037(3) 0.037(3) 0.022(2) 0.0037(19) -0.0010(18) -0.012(2)
C27A 0.073(3) 0.060(3) 0.035(2) 0.0054(19) 0.0078(18) -0.018(2)
C28A 0.073(3) 0.063(3) 0.041(2) 0.011(2) -0.021(2) -0.021(2)
O1SA 0.049(2) 0.0208(19) 0.0279(17) -0.0064(14) 0.0048(14) -0.0044(15)
C1SA 0.078(4) 0.038(3) 0.026(3) -0.006(2) 0.012(3) -0.007(3)
C2SA 0.029(5) 0.047(6) 0.026(4) -0.008(4) 0.000(3) -0.003(4)
C2SQ 0.055(9) 0.040(9) 0.043(7) -0.014(6) -0.015(6) 0.020(7)
C3SA 0.055(3) 0.018(3) 0.045(3) -0.007(2) -0.003(2) -0.001(2)
C4SA 0.038(3) 0.025(3) 0.039(3) -0.004(2) -0.001(2) 0.005(2)
O2SA 0.0187(13) 0.0262(18) 0.0379(15) 0.0064(17) -0.0046(11) -0.0014(15)
C5SA 0.032(3) 0.032(3) 0.048(3) 0.001(2) -0.003(2) 0.011(2)
C6SA 0.029(3) 0.055(4) 0.044(3) -0.009(3) -0.010(2) 0.016(2)
C7SA 0.020(2) 0.046(3) 0.048(3) -0.009(3) -0.0009(18) -0.004(3)
C8SA 0.014(2) 0.041(3) 0.050(3) -0.003(3) -0.005(2) -0.003(2)
Y1B 0.01745(16) 0.0188(2) 0.02650(18) -0.0018(2) 0.00113(14) -0.0011(2)
Cl1B 0.0346(6) 0.0245(6) 0.0341(6) 0.0014(5) -0.0034(5) 0.0020(5)
Cl2B 0.0276(6) 0.0633(10) 0.0361(6) 0.0025(6) -0.0054(5) 0.0072(6)
N1B 0.0237(19) 0.024(2) 0.0228(18) -0.0082(16) 0.0022(14) 0.0017(16)
N2B 0.0127(17) 0.019(2) 0.0256(18) -0.0005(15) 0.0043(14) 0.0009(15)
C1B 0.021(2) 0.024(3) 0.029(2) 0.000(2) 0.0006(18) -0.0007(19)
C2B 0.023(2) 0.040(3) 0.042(3) -0.013(2) 0.004(2) -0.003(2)
C3B 0.021(2) 0.022(3) 0.026(2) -0.0015(19) -0.0016(17) 0.0023(19)
C4B 0.029(3) 0.031(3) 0.056(3) -0.011(3) 0.004(2) -0.002(2)
C5B 0.0141(19) 0.035(3) 0.028(2) -0.011(2) -0.0021(17) -0.0057(19)
C6B 0.025(2) 0.036(4) 0.032(2) -0.017(2) 0.0025(18) 0.0016(19)
C7B 0.019(2) 0.054(4) 0.052(3) -0.022(3) 0.007(2) 0.003(2)
C8B 0.032(2) 0.072(5) 0.034(3) -0.025(3) 0.010(2) -0.008(3)
C9B 0.033(3) 0.058(4) 0.032(3) -0.011(3) 0.007(2) -0.019(3)
C10B 0.034(3) 0.037(3) 0.033(3) -0.008(2) 0.007(2) -0.017(2)
C11B 0.026(2) 0.049(4) 0.036(3) -0.012(3) -0.001(2) 0.015(2)
C12B 0.023(3) 0.081(5) 0.047(3) -0.020(3) -0.006(2) 0.011(3)
C13B 0.063(4) 0.042(4) 0.068(4) 0.002(3) -0.007(3) 0.022(3)
C14B 0.049(3) 0.033(3) 0.023(2) -0.004(2) 0.003(2) -0.002(2)
C15B 0.087(5) 0.039(4) 0.044(3) -0.003(3) -0.011(3) -0.010(3)
C16B 0.057(3) 0.039(3) 0.031(3) 0.001(2) -0.001(2) -0.003(3)
C17B 0.016(2) 0.017(2) 0.027(2) -0.0043(18) -0.0024(17) -0.0023(17)
C18B 0.028(2) 0.028(3) 0.029(2) 0.003(2) 0.0039(19) 0.008(2)
C19B 0.038(3) 0.033(3) 0.033(3) 0.002(2) 0.013(2) 0.002(2)
C20B 0.020(2) 0.038(3) 0.049(3) -0.007(3) 0.009(2) 0.012(2)
C21B 0.021(2) 0.037(3) 0.031(2) -0.005(2) -0.0053(19) 0.005(2)
C22B 0.022(2) 0.022(3) 0.029(2) -0.006(2) -0.0069(18) 0.0012(19)
C23B 0.035(3) 0.035(3) 0.025(2) 0.003(2) 0.0059(19) 0.017(2)
C24B 0.074(4) 0.049(4) 0.051(3) -0.003(3) -0.017(3) 0.017(3)
C25B 0.061(3) 0.043(3) 0.048(3) 0.026(3) 0.014(2) 0.022(3)
C26B 0.044(3) 0.030(3) 0.034(3) 0.010(2) 0.000(2) 0.018(2)
C27B 0.073(3) 0.060(3) 0.035(2) 0.0054(19) 0.0078(18) -0.018(2)
C28B 0.073(3) 0.063(3) 0.041(2) 0.011(2) -0.021(2) -0.021(2)
O1SB 0.0384(19) 0.0230(19) 0.0319(17) -0.0105(15) 0.0012(14) -0.0027(15)
C1SB 0.075(3) 0.042(3) 0.033(2) -0.0075(18) 0.0033(19) -0.006(2)
C2SB 0.075(3) 0.042(3) 0.033(2) -0.0075(18) 0.0033(19) -0.006(2)
C3SB 0.067(4) 0.030(3) 0.037(3) -0.005(2) -0.006(3) 0.003(3)
C4SB 0.093(5) 0.023(3) 0.049(3) -0.015(3) 0.025(3) -0.023(3)
O2SB 0.0197(14) 0.0255(18) 0.0482(17) -0.0023(18) 0.0099(12) -0.0041(16)
C5SB 0.043(3) 0.025(3) 0.068(4) 0.000(3) 0.016(3) -0.009(2)
C6SB 0.035(3) 0.047(4) 0.057(3) -0.013(3) 0.010(2) -0.016(3)
C7SB 0.025(2) 0.055(3) 0.040(2) -0.006(3) 0.0005(18) -0.003(3)
C8SB 0.023(2) 0.035(3) 0.051(3) 0.002(3) 0.009(2) 0.004(2)

loop_
_atom_type_symbol
_atom_type_description
_atom_type_scat_dispersion_real
_atom_type_scat_dispersion_imag
_atom_type_scat_source
C C 0.0033 0.0016 'International Tables Vol C Tables 4.2.6.8 and 6.1.1.4'
H H 0.0000 0.0000 'International Tables Vol C Tables 4.2.6.8 and 6.1.1.4'
N N 0.0061 0.0033 'International Tables Vol C Tables 4.2.6.8 and 6.1.1.4'
O O 0.0106 0.0060 'International Tables Vol C Tables 4.2.6.8 and 6.1.1.4'
Cl Cl 0.1484 0.1585 'International Tables Vol C Tables 4.2.6.8 and 6.1.1.4'
Y Y -2.7962 3.5667 'International Tables Vol C Tables 4.2.6.8 and 6.1.1.4'

loop_
_geom_angle_atom_site_label_1
_geom_angle_atom_site_label_2
_geom_angle_atom_site_label_3
_geom_angle
N1A Y1A O1SA 95.18(12)
N1A Y1A O2SA 154.43(13)
O1SA Y1A O2SA 110.39(12)
N1A Y1A N2A 66.98(12)
O1SA Y1A N2A 162.11(11)
O2SA Y1A N2A 87.46(12)
N1A Y1A Cl2A 102.89(9)
O1SA Y1A Cl2A 81.77(8)
O2SA Y1A Cl2A 81.71(8)
N2A Y1A Cl2A 100.28(8)
N1A Y1A Cl1A 102.40(9)
O1SA Y1A Cl1A 81.76(8)
O2SA Y1A Cl1A 81.74(7)
N2A Y1A Cl1A 102.76(9)
Cl2A Y1A Cl1A 150.86(4)
C1A N1A C5A 114.8(3)
C1A N1A Y1A 122.1(3)
C5A N1A Y1A 122.8(3)
C3A N2A C17A 119.2(4)
C3A N2A Y1A 117.7(3)
C17A N2A Y1A 122.8(3)
N1A C1A C2A 126.9(4)
N1A C1A C3A 113.7(4)
C2A C1A C3A 119.4(4)
N2A C3A C4A 123.3(4)
N2A C3A C1A 116.4(4)
C4A C3A C1A 120.3(4)
C10A C5A C6A 122.2(4)
C10A C5A N1A 120.3(4)
C6A C5A N1A 117.4(4)
C7A C6A C5A 116.2(4)
C7A C6A C11A 121.5(4)
C5A C6A C11A 122.2(4)
C8A C7A C6A 122.6(5)
C7A C8A C9A 119.2(4)
C8A C9A C10A 122.2(5)
C5A C10A C9A 117.5(4)
C5A C10A C14A 123.1(4)
C9A C10A C14A 119.4(4)
C6A C11A C13A 113.3(4)
C6A C11A C12A 110.7(4)
C13A C11A C12A 110.0(4)
C10A C14A C15A 112.1(4)
C10A C14A C16A 110.4(4)
C15A C14A C16A 110.8(4)
C22A C17A C18A 122.2(4)
C22A C17A N2A 120.4(4)
C18A C17A N2A 117.2(4)
C19A C18A C17A 117.4(4)
C19A C18A C23A 120.9(4)
C17A C18A C23A 121.6(4)
C20A C19A C18A 121.7(5)
C19A C20A C21A 119.4(4)
C20A C21A C22A 121.4(5)
C17A C22A C21A 117.8(4)
C17A C22A C26A 123.1(4)
C21A C22A C26A 119.0(4)
C24A C23A C18A 113.7(4)
C24A C23A C25A 109.5(4)
C18A C23A C25A 111.8(4)
C28A C26A C27A 110.0(4)
C28A C26A C22A 111.9(4)
C27A C26A C22A 110.9(4)
C4SA O1SA C1SA 109.6(3)
C4SA O1SA Y1A 127.3(3)
C1SA O1SA Y1A 122.6(3)
O1SA C1SA C2SQ 106.3(5)
O1SA C1SA C2SA 103.7(4)
C2SQ C1SA C2SA 39.6(6)
C1SA C2SA C3SA 103.8(5)
C1SA C2SQ C3SA 104.0(6)
C4SA C3SA C2SQ 105.2(5)
C4SA C3SA C2SA 102.7(5)
C2SQ C3SA C2SA 38.6(6)
O1SA C4SA C3SA 106.1(4)
C5SA O2SA C8SA 109.2(3)
C5SA O2SA Y1A 119.9(3)
C8SA O2SA Y1A 126.0(3)
O2SA C5SA C6SA 104.7(4)
C7SA C6SA C5SA 103.1(4)
C8SA C7SA C6SA 101.6(4)
O2SA C8SA C7SA 104.2(4)
N1B Y1B O2SB 152.74(13)
N1B Y1B O1SB 93.29(12)
O2SB Y1B O1SB 113.92(12)
N1B Y1B N2B 67.33(12)
O2SB Y1B N2B 85.66(12)
O1SB Y1B N2B 160.04(11)
N1B Y1B Cl1B 103.48(10)
O2SB Y1B Cl1B 83.05(9)
O1SB Y1B Cl1B 81.44(8)
N2B Y1B Cl1B 97.97(9)
N1B Y1B Cl2B 104.37(9)
O2SB Y1B Cl2B 80.32(8)
O1SB Y1B Cl2B 79.55(8)
N2B Y1B Cl2B 108.96(9)
Cl1B Y1B Cl2B 146.94(5)
C1B N1B C5B 115.4(4)
C1B N1B Y1B 122.6(3)
C5B N1B Y1B 121.7(3)
C3B N2B C17B 118.5(4)
C3B N2B Y1B 117.9(3)
C17B N2B Y1B 123.6(3)
C2B C1B N1B 126.3(4)
C2B C1B C3B 120.4(4)
N1B C1B C3B 113.2(4)
N2B C3B C4B 124.3(4)
N2B C3B C1B 116.3(4)
C4B C3B C1B 119.3(4)
C6B C5B C10B 121.8(4)
C6B C5B N1B 120.6(4)
C10B C5B N1B 117.5(4)
C5B C6B C7B 118.2(4)
C5B C6B C11B 122.6(4)
C7B C6B C11B 119.2(4)
C8B C7B C6B 120.7(5)
C9B C8B C7B 119.7(5)
C8B C9B C10B 122.3(5)
C9B C10B C5B 117.4(5)
C9B C10B C14B 120.7(5)
C5B C10B C14B 121.8(4)
C12B C11B C6B 111.9(4)
C12B C11B C13B 110.0(5)
C6B C11B C13B 111.8(4)
C10B C14B C15B 111.6(5)
C10B C14B C16B 113.2(4)
C15B C14B C16B 110.4(4)
C22B C17B C18B 122.5(4)
C22B C17B N2B 117.6(4)
C18B C17B N2B 119.7(4)
C17B C18B C19B 117.1(4)
C17B C18B C23B 122.7(4)
C19B C18B C23B 120.1(4)
C20B C19B C18B 120.0(5)
C21B C20B C19B 121.8(5)
C20B C21B C22B 120.5(5)
C17B C22B C21B 117.9(4)
C17B C22B C26B 122.0(4)
C21B C22B C26B 119.9(4)
C25B C23B C24B 109.0(4)
C25B C23B C18B 112.5(4)
C24B C23B C18B 110.7(4)
C28B C26B C22B 114.9(5)
C28B C26B C27B 107.4(5)
C22B C26B C27B 111.8(4)
C4SB O1SB C1SB 108.9(3)
C4SB O1SB Y1B 120.7(3)
C1SB O1SB Y1B 126.9(3)
O1SB C1SB C2SB 106.0(4)
C1SB C2SB C3SB 104.1(4)
C4SB C3SB C2SB 103.5(5)
O1SB C4SB C3SB 105.3(4)
C5SB O2SB C8SB 109.1(4)
C5SB O2SB Y1B 119.5(3)
C8SB O2SB Y1B 126.3(3)
O2SB C5SB C6SB 104.3(4)
C7SB C6SB C5SB 102.1(4)
C8SB C7SB C6SB 102.2(4)
O2SB C8SB C7SB 105.5(5)

loop_
_geom_bond_atom_site_label_1
_geom_bond_atom_site_label_2
_geom_bond_distance
Y1A N1A 2.292(3)
Y1A O1SA 2.387(3)
Y1A O2SA 2.398(2)
Y1A N2A 2.451(4)
Y1A Cl2A 2.5659(12)
Y1A Cl1A 2.5791(12)
N1A C1A 1.368(6)
N1A C5A 1.462(5)
N2A C3A 1.295(6)
N2A C17A 1.461(5)
C1A C2A 1.373(6)
C1A C3A 1.494(6)
C3A C4A 1.489(7)
C5A C10A 1.386(6)
C5A C6A 1.428(6)
C6A C7A 1.400(6)
C6A C11A 1.509(7)
C7A C8A 1.368(8)
C8A C9A 1.374(7)
C9A C10A 1.398(6)
C10A C14A 1.521(6)
C11A C13A 1.511(7)
C11A C12A 1.529(8)
C14A C15A 1.521(7)
C14A C16A 1.523(8)
C17A C22A 1.387(6)
C17A C18A 1.395(6)
C18A C19A 1.393(6)
C18A C23A 1.532(6)
C19A C20A 1.370(7)
C20A C21A 1.381(7)
C21A C22A 1.390(6)
C22A C26A 1.541(7)
C23A C24A 1.514(7)
C23A C25A 1.541(7)
C26A C28A 1.513(8)
C26A C27A 1.538(8)
O1SA C4SA 1.458(6)
O1SA C1SA 1.461(5)
C1SA C2SQ 1.483(8)
C1SA C2SA 1.488(7)
C2SA C3SA 1.521(9)
C2SQ C3SA 1.521(8)
C3SA C4SA 1.511(7)
O2SA C5SA 1.456(6)
O2SA C8SA 1.468(6)
C5SA C6SA 1.533(7)
C6SA C7SA 1.508(8)
C7SA C8SA 1.499(7)
Y1B N1B 2.290(4)
Y1B O2SB 2.395(3)
Y1B O1SB 2.403(3)
Y1B N2B 2.440(4)
Y1B Cl1B 2.5658(12)
Y1B Cl2B 2.5912(12)
N1B C1B 1.371(6)
N1B C5B 1.462(5)
N2B C3B 1.316(6)
N2B C17B 1.435(5)
C1B C2B 1.349(6)
C1B C3B 1.499(6)
C3B C4B 1.463(7)
C5B C6B 1.376(6)
C5B C10B 1.416(7)
C6B C7B 1.413(6)
C6B C11B 1.534(7)
C7B C8B 1.378(7)
C8B C9B 1.369(8)
C9B C10B 1.381(7)
C10B C14B 1.518(8)
C11B C12B 1.527(7)
C11B C13B 1.535(9)
C14B C15B 1.528(8)
C14B C16B 1.552(7)
C17B C22B 1.388(6)
C17B C18B 1.398(6)
C18B C19B 1.401(7)
C18B C23B 1.517(6)
C19B C20B 1.383(7)
C20B C21B 1.346(7)
C21B C22B 1.395(7)
C22B C26B 1.522(7)
C23B C25B 1.494(8)
C23B C24B 1.513(8)
C26B C28B 1.480(7)
C26B C27B 1.528(8)
O1SB C4SB 1.463(6)
O1SB C1SB 1.468(6)
C1SB C2SB 1.492(6)
C2SB C3SB 1.506(7)
C3SB C4SB 1.495(6)
O2SB C5SB 1.457(7)
O2SB C8SB 1.470(6)
C5SB C6SB 1.544(8)
C6SB C7SB 1.509(9)
C7SB C8SB 1.498(7)
